data_7247993
loop_
_publ_author_name
'Takahara, Kazuma'
'Horino, Yuki'
'Wada, Koki'
'Sakata, Hiromu'
'Tomita, Daichi'
'Sunatsuki, Yukinari'
'Isobe, Hiroshi'
'Kojima, Masaaki'
'Suzuki, Takayoshi'

_publ_section_title
;
 The effect of solvent molecules on crystallisation of heterotrinuclear
 MII--TbIII--MII complexes with tripodal nonadentate ligands
;
_journal_issue 7
_journal_name_full CrystEngComm
_journal_page_first 1004
_journal_page_last 1014
_journal_paper_doi 10.1039/D3CE01192E
_journal_volume 26
_journal_year 2024
_chemical_absolute_configuration 'CHOOSE rm ad rmad syn or unk'
_chemical_formula_moiety 'C62 H64 Cl12 N7 O15 Tb Zn2'
_chemical_formula_sum 'C62 H64 Cl12 N7 O15 Tb Zn2'
_chemical_formula_weight 1862.35
_space_group_crystal_system monoclinic
_space_group_IT_number 4
_space_group_name_Hall 'P 2yb'
_space_group_name_H-M_alt 'P 1 21 1'
_atom_sites_solution_hydrogens geom
_atom_sites_solution_primary direct
_atom_sites_solution_secondary difmap
_audit_update_record
;
2023-10-25 deposited with the CCDC.	2024-01-10 downloaded from the CCDC.
;
_cell_angle_alpha 90.0000
_cell_angle_beta 98.127(2)
_cell_angle_gamma 90.0000
_cell_formula_units_Z 2
_cell_length_a 12.1126(9)
_cell_length_b 18.5566(14)
_cell_length_c 16.3863(11)
_cell_measurement_reflns_used 38380
_cell_measurement_temperature 188
_cell_measurement_theta_max 27.52
_cell_measurement_theta_min 3.03
_cell_volume 3646.1(5)
_computing_cell_refinement 'RAPID AUTO'
_computing_data_collection 'RAPID AUTO (Rigaku, ????)'
_computing_data_reduction 'RAPID AUTO'
_computing_molecular_graphics 'CrystalStructure 4.3'
_computing_publication_material 'CrystalStructure 4.3 (Rigaku, 2018)'
_computing_structure_refinement 'SHELXL Version 2014/7 (Sheldrick, 2008)'
_computing_structure_solution 'SIR2011 (Burla, et al., 2012)'
_diffrn_ambient_temperature 188
_diffrn_detector_area_resol_mean 10.000
_diffrn_measured_fraction_theta_full 0.998
_diffrn_measured_fraction_theta_max 0.998
_diffrn_measurement_device_type 'Rigaku R-AXIS RAPID'
_diffrn_measurement_method \w
_diffrn_radiation_type 'Mo K\a'
_diffrn_radiation_wavelength 0.71075
_diffrn_reflns_av_R_equivalents 0.0477
_diffrn_reflns_av_unetI/netI 0.0559
_diffrn_reflns_Laue_measured_fraction_full 0.998
_diffrn_reflns_Laue_measured_fraction_max 0.998
_diffrn_reflns_limit_h_max 15
_diffrn_reflns_limit_h_min -15
_diffrn_reflns_limit_k_max 24
_diffrn_reflns_limit_k_min -24
_diffrn_reflns_limit_l_max 21
_diffrn_reflns_limit_l_min -21
_diffrn_reflns_number 58817
_diffrn_reflns_point_group_measured_fraction_full 0.997
_diffrn_reflns_point_group_measured_fraction_max 0.997
_diffrn_reflns_theta_full 25.242
_diffrn_reflns_theta_max 27.486
_diffrn_reflns_theta_min 3.032
_diffrn_standards_number 0
_exptl_absorpt_coefficient_mu 2.117
_exptl_absorpt_correction_T_max 0.530
_exptl_absorpt_correction_T_min 0.317
_exptl_absorpt_correction_type multi-scan
_exptl_absorpt_process_details 'ABSCOR (Rigaku, 1995)'
_exptl_crystal_colour yellow
_exptl_crystal_density_diffrn 1.696
_exptl_crystal_density_method 'not measured'
_exptl_crystal_description block
_exptl_crystal_F_000 1868.00
_exptl_crystal_size_max 0.450
_exptl_crystal_size_mid 0.300
_exptl_crystal_size_min 0.300
_refine_diff_density_max 1.40
_refine_diff_density_min -1.16
_refine_ls_abs_structure_details
;
 Flack x determined using 5239 quotients [(I+)-(I-)]/[(I+)+(I-)]
 (Parsons, Flack and Wagner, Acta Cryst. B69 (2013) 249-259).
;
_refine_ls_abs_structure_Flack -0.002(3)
_refine_ls_extinction_method none
_refine_ls_goodness_of_fit_ref 1.066
_refine_ls_hydrogen_treatment constr
_refine_ls_number_parameters 900
_refine_ls_number_reflns 16689
_refine_ls_number_restraints 1
_refine_ls_R_factor_all 0.0592
_refine_ls_R_factor_gt 0.0428
_refine_ls_shift/su_max 0.001
_refine_ls_structure_factor_coef Fsqd
_refine_ls_weighting_details 'w = 1/[\s^2^(Fo^2^)+(0.0642P)^2^+1.6967P] where P=(Fo^2^+2Fc^2^)/3'
_refine_ls_weighting_scheme calc
_refine_ls_wR_factor_gt 0.1052
_refine_ls_wR_factor_ref 0.1209
_reflns_Friedel_coverage 0.938
_reflns_Friedel_fraction_full 0.995
_reflns_Friedel_fraction_max 0.996
_reflns_number_gt 13726
_reflns_number_total 16689
_reflns_threshold_expression F^2^>2.0\s(F^2^)
_cod_data_source_file d3ce01192e2.cif
_cod_data_source_block 170711a
_cod_depositor_comments 'Adding full bibliography for 7247989--7247998.cif.'
_cod_database_code 7247993

loop_
_space_group_symop_id
_space_group_symop_operation_xyz
1 +X,+Y,+Z
2 -X,1/2+Y,-Z

loop_
_atom_site_label
_atom_site_type_symbol
_atom_site_fract_x
_atom_site_fract_y
_atom_site_fract_z
_atom_site_U_iso_or_equiv
_atom_site_adp_type
_atom_site_occupancy
_atom_site_site_symmetry_order
_atom_site_calc_flag
_atom_site_refinement_flags_posn
_atom_site_refinement_flags_adp
_atom_site_refinement_flags_occupancy
_atom_site_disorder_assembly
_atom_site_disorder_group
Tb1 Tb 0.02104(3) 0.51801(2) 0.72929(2) 0.03257(10) Uani 1 1 d . . . . .
Zn1 Zn -0.05262(8) 0.56388(5) 0.53323(5) 0.0347(2) Uani 1 1 d . . . . .
Zn2 Zn 0.09548(8) 0.47892(5) 0.92753(5) 0.0345(2) Uani 1 1 d . . . . .
Cl1 Cl -0.5666(4) 0.3062(3) 1.3399(3) 0.1238(17) Uani 1 1 d . . . . .
Cl2 Cl -0.3308(3) 0.3248(2) 1.3455(3) 0.1072(13) Uani 1 1 d . . . . .
Cl3 Cl -0.4735(4) 0.2899(2) 1.1934(3) 0.1144(15) Uani 1 1 d . . . . .
Cl4 Cl -0.2490(3) 0.4295(2) 1.1823(2) 0.0905(10) Uani 1 1 d . . . . .
Cl5 Cl -0.2529(3) 0.5262(2) 1.04685(17) 0.0805(9) Uani 1 1 d . . . . .
Cl6 Cl -0.3501(5) 0.3867(2) 1.0200(2) 0.1169(15) Uani 1 1 d . . . . .
Cl7 Cl 0.5417(3) 0.6598(2) 0.4939(3) 0.1049(13) Uani 1 1 d . . . . .
Cl8 Cl 0.4289(4) 0.7691(3) 0.3924(4) 0.139(2) Uani 1 1 d . . . . .
Cl9 Cl 0.3134(3) 0.6412(3) 0.4231(3) 0.1146(16) Uani 1 1 d . . . . .
Cl10 Cl 0.4494(5) 0.7856(4) 0.1691(5) 0.200(4) Uani 1 1 d . . . . .
Cl11 Cl 0.6019(5) 0.7108(9) 0.0942(6) 0.301(8) Uani 1 1 d . . . . .
Cl12 Cl 0.3744(5) 0.6872(3) 0.0408(3) 0.142(2) Uani 1 1 d . . . . .
O1 O 0.1062(5) 0.6605(3) 0.7883(3) 0.0382(13) Uani 1 1 d . . . . .
O2 O 0.0134(5) 0.6212(3) 0.6413(3) 0.0342(12) Uani 1 1 d . . . . .
O3 O -0.1985(4) 0.4774(3) 0.7629(3) 0.0356(12) Uani 1 1 d . . . . .
O4 O -0.1353(4) 0.5185(4) 0.6245(3) 0.0339(10) Uani 1 1 d . . . . .
O5 O 0.1775(5) 0.4061(3) 0.7022(4) 0.0413(13) Uani 1 1 d . . . . .
O6 O 0.0650(4) 0.4919(3) 0.5964(3) 0.0346(12) Uani 1 1 d . . . . .
O7 O 0.2364(5) 0.5674(3) 0.6961(3) 0.0385(12) Uani 1 1 d . . . . .
O8 O 0.1812(4) 0.5119(4) 0.8303(3) 0.0329(10) Uani 1 1 d . . . . .
O9 O -0.0599(5) 0.3774(3) 0.6761(3) 0.0379(12) Uani 1 1 d . . . . .
O10 O 0.0205(4) 0.4205(3) 0.8239(3) 0.0333(12) Uani 1 1 d . . . . .
O11 O -0.1464(5) 0.6283(3) 0.7523(3) 0.0394(13) Uani 1 1 d . . . . .
O12 O -0.0145(4) 0.5554(3) 0.8636(3) 0.0354(12) Uani 1 1 d . . . . .
O13 O 0.5413(16) 0.5964(9) 0.2664(11) 0.165(6) Uani 1 1 d . . . . .
O14 O 0.4776(9) 0.5100(10) 0.1796(7) 0.136(5) Uani 1 1 d . . . . .
O15 O 0.4889(13) 0.5047(10) 0.3069(10) 0.156(6) Uani 1 1 d . . . . .
N1 N -0.1016(6) 0.6671(4) 0.4838(4) 0.0423(16) Uani 1 1 d . . . . .
N2 N -0.1867(6) 0.5235(5) 0.4496(4) 0.0431(16) Uani 1 1 d . . . . .
N3 N 0.0469(6) 0.5554(4) 0.4366(4) 0.0410(15) Uani 1 1 d . . . . .
N4 N 0.2554(6) 0.4530(4) 0.9887(4) 0.0421(16) Uani 1 1 d . . . . .
N5 N 0.0314(6) 0.3968(4) 0.9984(4) 0.0436(17) Uani 1 1 d . . . . .
N6 N 0.0845(6) 0.5461(4) 1.0332(4) 0.0436(16) Uani 1 1 d . . . . .
N7 N 0.4855(13) 0.5384(6) 0.2421(8) 0.094(4) Uani 1 1 d . . . . .
C1 C -0.1514(10) 0.6259(7) 0.2553(6) 0.068(3) Uani 1 1 d . . . . .
H1A H -0.2306 0.6389 0.2446 0.082 Uiso 1 1 calc R U . . .
H1B H -0.1376 0.5843 0.2213 0.082 Uiso 1 1 calc R U . . .
H1C H -0.1062 0.6668 0.2415 0.082 Uiso 1 1 calc R U . . .
C2 C -0.1199(8) 0.6069(6) 0.3465(5) 0.047(2) Uani 1 1 d . . . . .
C3 C -0.1609(8) 0.6672(6) 0.3993(5) 0.052(2) Uani 1 1 d . . . . .
H3A H -0.1501 0.7144 0.3734 0.062 Uiso 1 1 calc R U . . .
H3B H -0.2418 0.6609 0.4010 0.062 Uiso 1 1 calc R U . . .
C4 C -0.0749(7) 0.7288(5) 0.5152(5) 0.043(2) Uani 1 1 d . . . . .
H4 H -0.0960 0.7694 0.4812 0.052 Uiso 1 1 calc R U . . .
C5 C -0.0158(7) 0.7438(4) 0.5973(5) 0.0376(17) Uani 1 1 d . . . . .
C6 C -0.0039(8) 0.8182(5) 0.6176(6) 0.050(2) Uani 1 1 d . . . . .
H6 H -0.0307 0.8536 0.5779 0.060 Uiso 1 1 calc R U . . .
C7 C 0.0459(8) 0.8389(5) 0.6939(7) 0.056(2) Uani 1 1 d . . . . .
H7 H 0.0563 0.8886 0.7062 0.067 Uiso 1 1 calc R U . . .
C8 C 0.0822(8) 0.7870(5) 0.7546(6) 0.048(2) Uani 1 1 d . . . . .
H8 H 0.1134 0.8014 0.8086 0.058 Uiso 1 1 calc R U . . .
C9 C 0.0715(7) 0.7151(4) 0.7340(5) 0.0352(16) Uani 1 1 d . . . . .
C10 C 0.1598(8) 0.6804(5) 0.8669(5) 0.046(2) Uani 1 1 d . . . . .
H10A H 0.1822 0.6370 0.8991 0.055 Uiso 1 1 calc R U . . .
H10B H 0.1086 0.7089 0.8952 0.055 Uiso 1 1 calc R U . . .
H10C H 0.2260 0.7093 0.8611 0.055 Uiso 1 1 calc R U . . .
C11 C 0.0224(7) 0.6909(4) 0.6556(5) 0.0363(17) Uani 1 1 d . . . . .
C12 C -0.1778(8) 0.5355(6) 0.3611(5) 0.056(3) Uani 1 1 d . . . . .
H12A H -0.2535 0.5354 0.3291 0.067 Uiso 1 1 calc R U . . .
H12B H -0.1353 0.4953 0.3408 0.067 Uiso 1 1 calc R U . . .
C13 C -0.2836(7) 0.5062(5) 0.4666(5) 0.043(2) Uani 1 1 d . . . . .
H13 H -0.3416 0.5024 0.4212 0.052 Uiso 1 1 calc R U . . .
C14 C -0.3139(7) 0.4917(4) 0.5476(5) 0.0401(18) Uani 1 1 d . . . . .
C15 C -0.4250(7) 0.4719(5) 0.5489(6) 0.047(2) Uani 1 1 d . . . . .
H15 H -0.4747 0.4687 0.4986 0.056 Uiso 1 1 calc R U . . .
C16 C -0.4633(7) 0.4568(6) 0.6229(6) 0.052(2) Uani 1 1 d . . . . .
H16 H -0.5399 0.4465 0.6240 0.062 Uiso 1 1 calc R U . . .
C17 C -0.3882(7) 0.4568(5) 0.6959(6) 0.044(2) Uani 1 1 d . . . . .
H17 H -0.4127 0.4437 0.7464 0.053 Uiso 1 1 calc R U . . .
C18 C -0.2784(6) 0.4756(4) 0.6946(5) 0.0363(17) Uani 1 1 d . . . . .
C19 C -0.2337(7) 0.4587(5) 0.8386(5) 0.043(2) Uani 1 1 d . . . . .
H19A H -0.2588 0.4085 0.8365 0.052 Uiso 1 1 calc R U . . .
H19B H -0.2953 0.4902 0.8486 0.052 Uiso 1 1 calc R U . . .
H19C H -0.1714 0.4646 0.8833 0.052 Uiso 1 1 calc R U . . .
C20 C -0.2385(7) 0.4964(4) 0.6204(5) 0.0339(17) Uani 1 1 d . . . . .
C21 C 0.0087(8) 0.5991(6) 0.3628(5) 0.050(2) Uani 1 1 d . . . . .
H21A H 0.0347 0.5766 0.3143 0.060 Uiso 1 1 calc R U . . .
H21B H 0.0426 0.6477 0.3700 0.060 Uiso 1 1 calc R U . . .
C22 C 0.1217(6) 0.5081(5) 0.4283(4) 0.0394(18) Uani 1 1 d . . . . .
H22 H 0.1468 0.5063 0.3760 0.047 Uiso 1 1 calc R U . . .
C23 C 0.1727(6) 0.4567(5) 0.4897(5) 0.0369(17) Uani 1 1 d . . . . .
C24 C 0.2543(7) 0.4107(5) 0.4658(5) 0.045(2) Uani 1 1 d . . . . .
H24 H 0.2725 0.4139 0.4114 0.054 Uiso 1 1 calc R U . . .
C25 C 0.3076(7) 0.3619(5) 0.5189(5) 0.047(2) Uani 1 1 d . . . . .
H25 H 0.3621 0.3308 0.5016 0.056 Uiso 1 1 calc R U . . .
C26 C 0.2823(7) 0.3576(5) 0.5985(5) 0.0394(18) Uani 1 1 d . . . . .
H26 H 0.3197 0.3233 0.6356 0.047 Uiso 1 1 calc R U . . .
C27 C 0.2039(6) 0.4022(4) 0.6246(5) 0.0336(16) Uani 1 1 d . . . . .
C28 C 0.2394(8) 0.3617(5) 0.7639(5) 0.048(2) Uani 1 1 d . . . . .
H28A H 0.3191 0.3725 0.7670 0.058 Uiso 1 1 calc R U . . .
H28B H 0.2264 0.3109 0.7495 0.058 Uiso 1 1 calc R U . . .
H28C H 0.2152 0.3714 0.8174 0.058 Uiso 1 1 calc R U . . .
C29 C 0.1446(6) 0.4524(4) 0.5700(5) 0.0322(16) Uani 1 1 d . . . . .
C30 C 0.2033(11) 0.4236(8) 1.2080(6) 0.073(3) Uani 1 1 d . . . . .
H30A H 0.2369 0.3755 1.2116 0.088 Uiso 1 1 calc R U . . .
H30B H 0.1383 0.4240 1.2374 0.088 Uiso 1 1 calc R U . . .
H30C H 0.2581 0.4589 1.2331 0.088 Uiso 1 1 calc R U . . .
C31 C 0.1669(9) 0.4431(6) 1.1175(5) 0.051(2) Uani 1 1 d . . . . .
C32 C 0.2577(8) 0.4158(6) 1.0673(5) 0.052(2) Uani 1 1 d . . . . .
H32A H 0.3319 0.4225 1.1003 0.063 Uiso 1 1 calc R U . . .
H32B H 0.2469 0.3636 1.0569 0.063 Uiso 1 1 calc R U . . .
C33 C 0.3468(7) 0.4817(5) 0.9739(5) 0.046(2) Uani 1 1 d . . . . .
H33 H 0.4089 0.4761 1.0158 0.055 Uiso 1 1 calc R U . . .
C34 C 0.3676(6) 0.5213(6) 0.9016(5) 0.0432(17) Uani 1 1 d . . . . .
C35 C 0.4755(7) 0.5487(6) 0.9012(6) 0.054(2) Uani 1 1 d . . . . .
H35 H 0.5297 0.5426 0.9486 0.064 Uiso 1 1 calc R U . . .
C36 C 0.5037(7) 0.5833(6) 0.8356(6) 0.054(2) Uani 1 1 d . . . . .
H36 H 0.5765 0.6030 0.8380 0.065 Uiso 1 1 calc R U . . .
C37 C 0.4271(7) 0.5910(5) 0.7629(6) 0.046(2) Uani 1 1 d . . . . .
H37 H 0.4483 0.6141 0.7158 0.056 Uiso 1 1 calc R U . . .
C38 C 0.3199(6) 0.5640(4) 0.7617(5) 0.0349(16) Uani 1 1 d . . . . .
C39 C 0.2634(8) 0.6051(5) 0.6245(5) 0.047(2) Uani 1 1 d . . . . .
H39A H 0.3280 0.5823 0.6053 0.056 Uiso 1 1 calc R U . . .
H39B H 0.2809 0.6555 0.6389 0.056 Uiso 1 1 calc R U . . .
H39C H 0.1994 0.6032 0.5806 0.056 Uiso 1 1 calc R U . . .
C40 C 0.2852(6) 0.5307(4) 0.8323(5) 0.0368(18) Uani 1 1 d . . . . .
C41 C 0.0556(9) 0.4044(6) 1.0888(5) 0.056(2) Uani 1 1 d . . . . .
H41A H 0.0578 0.3559 1.1142 0.067 Uiso 1 1 calc R U . . .
H41B H -0.0057 0.4317 1.1085 0.067 Uiso 1 1 calc R U . . .
C42 C -0.0149(7) 0.3379(5) 0.9719(5) 0.0422(19) Uani 1 1 d . . . . .
H42 H -0.0267 0.3034 1.0127 0.051 Uiso 1 1 calc R U . . .
C43 C -0.0518(7) 0.3171(5) 0.8866(5) 0.0413(19) Uani 1 1 d . . . . .
C44 C -0.1111(8) 0.2514(5) 0.8744(6) 0.049(2) Uani 1 1 d . . . . .
H44 H -0.1212 0.2231 0.9211 0.058 Uiso 1 1 calc R U . . .
C45 C -0.1538(9) 0.2273(5) 0.7983(6) 0.055(2) Uani 1 1 d . . . . .
H45 H -0.1937 0.1831 0.7918 0.065 Uiso 1 1 calc R U . . .
C46 C -0.1378(7) 0.2693(5) 0.7289(6) 0.045(2) Uani 1 1 d . . . . .
H46 H -0.1677 0.2537 0.6751 0.054 Uiso 1 1 calc R U . . .
C47 C -0.0794(7) 0.3321(4) 0.7395(5) 0.0353(16) Uani 1 1 d . . . . .
C48 C -0.1021(8) 0.3543(5) 0.5945(5) 0.046(2) Uani 1 1 d . . . . .
H48A H -0.1831 0.3481 0.5896 0.055 Uiso 1 1 calc R U . . .
H48B H -0.0675 0.3083 0.5831 0.055 Uiso 1 1 calc R U . . .
H48C H -0.0846 0.3906 0.5548 0.055 Uiso 1 1 calc R U . . .
C49 C -0.0339(6) 0.3581(4) 0.8183(5) 0.0338(16) Uani 1 1 d . . . . .
C50 C 0.1534(8) 0.5246(7) 1.1098(5) 0.052(2) Uani 1 1 d . . . . .
H50A H 0.1190 0.5428 1.1571 0.063 Uiso 1 1 calc R U . . .
H50B H 0.2279 0.5470 1.1123 0.063 Uiso 1 1 calc R U . . .
C51 C 0.0067(7) 0.5932(5) 1.0386(5) 0.045(2) Uani 1 1 d . . . . .
H51 H 0.0007 0.6092 1.0929 0.054 Uiso 1 1 calc R U . . .
C52 C -0.0707(8) 0.6241(5) 0.9753(6) 0.046(2) Uani 1 1 d . . . . .
C53 C -0.1446(9) 0.6766(6) 0.9980(7) 0.058(3) Uani 1 1 d . . . . .
H53 H -0.1414 0.6889 1.0546 0.070 Uiso 1 1 calc R U . . .
C54 C -0.2202(9) 0.7102(6) 0.9418(6) 0.057(2) Uani 1 1 d . . . . .
H54 H -0.2716 0.7435 0.9595 0.068 Uiso 1 1 calc R U . . .
C55 C -0.2225(7) 0.6959(5) 0.8574(6) 0.048(2) Uani 1 1 d . . . . .
H55 H -0.2729 0.7210 0.8176 0.058 Uiso 1 1 calc R U . . .
C56 C -0.1519(7) 0.6459(5) 0.8331(5) 0.0401(18) Uani 1 1 d . . . . .
C57 C -0.2244(7) 0.6631(5) 0.6916(6) 0.047(2) Uani 1 1 d . . . . .
H57A H -0.2163 0.7155 0.6974 0.056 Uiso 1 1 calc R U . . .
H57B H -0.3003 0.6491 0.6992 0.056 Uiso 1 1 calc R U . . .
H57C H -0.2103 0.6486 0.6365 0.056 Uiso 1 1 calc R U . . .
C58 C -0.0752(7) 0.6062(4) 0.8903(5) 0.0348(17) Uani 1 1 d . . . . .
C59 C -0.4615(10) 0.3360(6) 1.2872(7) 0.065(3) Uani 1 1 d . . . . .
H59 H -0.4731 0.3885 1.2753 0.078 Uiso 1 1 calc R U . . .
C60 C -0.3222(9) 0.4579(6) 1.0917(6) 0.063(3) Uani 1 1 d . . . . .
H60 H -0.3952 0.4775 1.1036 0.076 Uiso 1 1 calc R U . . .
C61 C 0.4426(10) 0.6765(7) 0.4085(8) 0.074(3) Uani 1 1 d . . . . .
H61 H 0.4672 0.6536 0.3588 0.089 Uiso 1 1 calc R U . . .
C62 C 0.4754(11) 0.7071(9) 0.1206(8) 0.084(4) Uani 1 1 d . . . . .
H62 H 0.4756 0.6674 0.1619 0.101 Uiso 1 1 calc R U . . .

loop_
_atom_site_aniso_label
_atom_site_aniso_U_11
_atom_site_aniso_U_22
_atom_site_aniso_U_33
_atom_site_aniso_U_23
_atom_site_aniso_U_13
_atom_site_aniso_U_12
Tb1 0.03439(17) 0.03581(17) 0.02748(15) 0.00255(15) 0.00429(11) -0.00106(16)
Zn1 0.0365(5) 0.0394(5) 0.0284(4) 0.0037(4) 0.0058(4) 0.0029(4)
Zn2 0.0363(5) 0.0391(5) 0.0279(4) 0.0014(4) 0.0038(4) -0.0062(4)
Cl1 0.099(3) 0.186(5) 0.098(3) -0.008(3) 0.053(2) -0.030(3)
Cl2 0.072(2) 0.110(3) 0.137(3) 0.021(3) 0.005(2) 0.004(2)
Cl3 0.139(4) 0.103(3) 0.113(3) -0.041(2) 0.059(3) -0.029(3)
Cl4 0.104(3) 0.095(2) 0.0665(18) 0.0264(17) -0.0086(17) 0.002(2)
Cl5 0.0822(18) 0.098(2) 0.0587(14) 0.0187(16) 0.0005(12) -0.0300(19)
Cl6 0.183(5) 0.099(3) 0.071(2) -0.016(2) 0.026(2) -0.039(3)
Cl7 0.096(3) 0.087(2) 0.117(3) 0.003(2) -0.034(2) 0.022(2)
Cl8 0.088(3) 0.101(3) 0.206(5) 0.077(3) -0.053(3) -0.039(2)
Cl9 0.078(2) 0.130(3) 0.131(3) 0.063(3) -0.002(2) -0.036(2)
Cl10 0.124(4) 0.209(7) 0.251(8) -0.148(7) -0.034(5) 0.035(4)
Cl11 0.089(4) 0.59(2) 0.230(9) -0.080(13) 0.044(5) 0.066(8)
Cl12 0.141(4) 0.134(4) 0.131(4) -0.049(3) -0.043(3) 0.031(3)
O1 0.044(3) 0.032(3) 0.039(3) 0.000(2) 0.005(2) -0.003(2)
O2 0.040(3) 0.028(3) 0.035(3) 0.002(2) 0.006(2) 0.000(2)
O3 0.028(3) 0.047(3) 0.032(3) 0.003(2) 0.005(2) -0.008(2)
O4 0.027(2) 0.041(3) 0.034(2) 0.001(3) 0.0037(18) -0.003(3)
O5 0.037(3) 0.045(3) 0.043(3) 0.006(3) 0.008(2) 0.009(3)
O6 0.033(3) 0.038(3) 0.033(3) 0.001(2) 0.006(2) 0.002(2)
O7 0.037(3) 0.046(3) 0.034(3) 0.002(3) 0.012(2) -0.006(3)
O8 0.025(2) 0.043(3) 0.030(2) 0.002(3) 0.0010(18) -0.005(3)
O9 0.040(3) 0.042(3) 0.031(3) -0.001(2) 0.002(2) -0.004(3)
O10 0.036(3) 0.031(3) 0.033(3) 0.005(2) 0.003(2) -0.009(2)
O11 0.043(3) 0.040(3) 0.036(3) 0.001(2) 0.007(2) 0.007(3)
O12 0.037(3) 0.037(3) 0.032(3) -0.004(2) 0.004(2) -0.002(2)
O13 0.200(17) 0.134(13) 0.157(13) -0.010(11) 0.013(11) -0.002(12)
O14 0.100(7) 0.222(15) 0.083(6) -0.064(10) 0.001(5) -0.010(10)
O15 0.166(13) 0.144(13) 0.141(12) 0.004(12) -0.039(10) 0.014(11)
N1 0.048(4) 0.048(4) 0.032(3) 0.006(3) 0.009(3) 0.014(3)
N2 0.045(4) 0.050(4) 0.033(3) 0.004(4) 0.001(3) 0.005(4)
N3 0.046(4) 0.048(4) 0.029(3) 0.004(3) 0.006(3) 0.003(3)
N4 0.038(4) 0.045(4) 0.041(4) 0.003(3) -0.001(3) -0.002(3)
N5 0.051(4) 0.054(4) 0.026(3) 0.002(3) 0.004(3) -0.017(4)
N6 0.048(4) 0.050(4) 0.032(3) -0.005(3) 0.005(3) -0.013(3)
N7 0.163(13) 0.045(6) 0.073(7) -0.006(5) 0.015(8) -0.003(6)
C1 0.068(7) 0.094(9) 0.038(5) 0.014(5) -0.004(5) 0.007(6)
C2 0.053(5) 0.057(6) 0.031(4) 0.007(4) 0.004(4) 0.006(5)
C3 0.049(5) 0.064(6) 0.041(5) 0.019(4) 0.000(4) 0.015(5)
C4 0.043(5) 0.043(5) 0.047(5) 0.016(4) 0.016(4) 0.014(4)
C5 0.038(4) 0.032(4) 0.044(4) 0.010(3) 0.011(3) 0.004(3)
C6 0.051(5) 0.036(4) 0.067(6) 0.012(4) 0.019(5) 0.008(4)
C7 0.062(6) 0.028(4) 0.078(7) 0.006(4) 0.015(5) 0.002(4)
C8 0.051(5) 0.036(4) 0.060(6) -0.004(4) 0.014(4) -0.002(4)
C9 0.035(4) 0.029(4) 0.044(4) 0.002(3) 0.014(3) 0.001(3)
C10 0.048(5) 0.043(5) 0.045(5) -0.001(4) 0.002(4) -0.005(4)
C11 0.031(4) 0.038(4) 0.041(4) 0.004(3) 0.010(3) 0.004(3)
C12 0.052(5) 0.086(8) 0.028(4) 0.000(4) -0.001(3) 0.007(5)
C13 0.045(4) 0.049(5) 0.033(4) -0.004(4) -0.002(3) 0.002(4)
C14 0.040(4) 0.036(4) 0.044(4) -0.001(3) 0.004(3) 0.004(3)
C15 0.038(4) 0.055(5) 0.044(5) 0.003(4) -0.003(4) -0.006(4)
C16 0.026(4) 0.065(6) 0.062(6) -0.012(5) -0.003(4) -0.008(4)
C17 0.036(4) 0.049(5) 0.050(5) 0.002(4) 0.015(4) -0.008(4)
C18 0.034(4) 0.035(4) 0.040(4) 0.001(3) 0.005(3) -0.004(3)
C19 0.046(5) 0.056(5) 0.031(4) 0.009(4) 0.015(3) -0.001(4)
C20 0.037(4) 0.026(4) 0.040(4) 0.004(3) 0.007(3) 0.003(3)
C21 0.056(5) 0.063(6) 0.033(4) 0.014(4) 0.013(4) 0.011(5)
C22 0.036(4) 0.050(5) 0.034(3) 0.001(4) 0.010(3) -0.002(4)
C23 0.029(4) 0.048(5) 0.033(4) -0.003(3) 0.003(3) 0.002(3)
C24 0.037(4) 0.062(5) 0.037(4) -0.011(4) 0.009(3) 0.006(4)
C25 0.034(4) 0.059(5) 0.047(5) -0.017(4) 0.003(4) 0.001(4)
C26 0.035(4) 0.040(4) 0.044(4) -0.003(4) 0.006(3) -0.006(3)
C27 0.028(4) 0.037(4) 0.035(4) -0.008(3) 0.000(3) -0.006(3)
C28 0.053(5) 0.050(5) 0.040(4) 0.007(4) 0.003(4) 0.009(4)
C29 0.027(4) 0.036(4) 0.033(4) -0.001(3) 0.003(3) -0.001(3)
C30 0.084(8) 0.095(9) 0.038(5) 0.012(6) -0.001(5) -0.017(7)
C31 0.056(6) 0.068(6) 0.028(4) 0.000(4) 0.001(4) -0.011(5)
C32 0.057(6) 0.055(5) 0.042(5) 0.008(4) -0.002(4) -0.005(5)
C33 0.039(5) 0.055(5) 0.041(4) 0.005(4) 0.000(3) 0.001(4)
C34 0.036(4) 0.048(4) 0.045(4) 0.002(5) 0.001(3) -0.003(5)
C35 0.033(4) 0.070(6) 0.055(5) -0.001(5) -0.003(4) -0.003(4)
C36 0.028(4) 0.065(6) 0.068(6) 0.013(5) 0.002(4) -0.012(4)
C37 0.034(4) 0.051(5) 0.055(5) -0.004(4) 0.010(4) -0.005(4)
C38 0.032(4) 0.035(4) 0.038(4) -0.005(3) 0.007(3) 0.000(3)
C39 0.046(5) 0.052(5) 0.042(5) 0.016(4) 0.006(4) -0.007(4)
C40 0.034(4) 0.042(5) 0.037(4) -0.001(3) 0.012(3) -0.005(3)
C41 0.069(6) 0.070(6) 0.027(4) 0.005(4) 0.003(4) -0.006(5)
C42 0.046(5) 0.042(4) 0.037(4) 0.012(4) 0.002(4) -0.015(4)
C43 0.038(4) 0.041(4) 0.044(5) 0.005(4) 0.005(4) -0.005(4)
C44 0.055(5) 0.041(5) 0.046(5) 0.013(4) -0.006(4) -0.010(4)
C45 0.063(6) 0.038(5) 0.061(6) 0.010(4) 0.001(5) -0.021(4)
C46 0.046(5) 0.036(4) 0.048(5) 0.004(4) -0.009(4) 0.001(4)
C47 0.037(4) 0.027(4) 0.040(4) 0.003(3) 0.001(3) 0.001(3)
C48 0.052(5) 0.047(5) 0.037(4) -0.009(4) 0.005(4) 0.000(4)
C49 0.030(4) 0.033(4) 0.038(4) 0.000(3) 0.000(3) 0.002(3)
C50 0.055(5) 0.066(6) 0.035(4) -0.004(5) 0.002(3) -0.012(6)
C51 0.047(5) 0.058(5) 0.032(4) -0.010(4) 0.014(4) -0.010(4)
C52 0.048(5) 0.045(5) 0.047(5) -0.005(4) 0.017(4) -0.014(4)
C53 0.063(6) 0.058(6) 0.059(6) -0.017(5) 0.028(5) -0.006(5)
C54 0.059(6) 0.054(6) 0.062(6) -0.003(5) 0.023(5) 0.011(5)
C55 0.037(4) 0.050(5) 0.061(6) 0.002(4) 0.014(4) 0.001(4)
C56 0.038(4) 0.037(4) 0.047(5) -0.002(4) 0.016(4) 0.002(4)
C57 0.035(4) 0.047(5) 0.058(5) 0.003(4) 0.006(4) 0.006(4)
C58 0.037(4) 0.030(4) 0.040(4) -0.008(3) 0.015(3) -0.012(3)
C59 0.068(7) 0.051(6) 0.080(8) 0.000(5) 0.021(6) -0.001(5)
C60 0.054(6) 0.071(7) 0.061(6) 0.003(5) -0.002(5) -0.006(5)
C61 0.070(7) 0.080(8) 0.071(7) 0.012(6) 0.002(6) -0.019(6)
C62 0.075(8) 0.116(11) 0.059(7) 0.007(7) 0.003(6) 0.016(8)

loop_
_atom_type_symbol
_atom_type_description
_atom_type_scat_dispersion_real
_atom_type_scat_dispersion_imag
_atom_type_scat_source
C C 0.0033 0.0016
;
International Tables for Crystallography
(Vol. C, Tables 4.2.6.8 and 6.1.1.4)
;
H H 0.0000 0.0000
;
International Tables for Crystallography
(Vol. C, Table 6.1.1.4)
;
O O 0.0106 0.0060
;
International Tables for Crystallography
(Vol. C, Tables 4.2.6.8 and 6.1.1.4)
;
N N 0.0061 0.0033
;
International Tables for Crystallography
(Vol. C, Tables 4.2.6.8 and 6.1.1.4)
;
Cl Cl 0.1484 0.1585
;
International Tables for Crystallography
(Vol. C, Tables 4.2.6.8 and 6.1.1.4)
;
Zn Zn 0.2839 1.4301
;
International Tables for Crystallography
(Vol. C, Tables 4.2.6.8 and 6.1.1.4)
;
Tb Tb -0.1723 4.1537
;
International Tables for Crystallography
(Vol. C, Tables 4.2.6.8 and 6.1.1.4)
;

loop_
_geom_angle_atom_site_label_1
_geom_angle_atom_site_label_2
_geom_angle_atom_site_label_3
_geom_angle
_geom_angle_site_symmetry_1
_geom_angle_site_symmetry_3
_geom_angle_publ_flag
O6 Tb1 O8 111.40(17) . . ?
O6 Tb1 O4 66.05(17) . . ?
O8 Tb1 O4 176.8(3) . . ?
O6 Tb1 O10 117.72(18) . . ?
O8 Tb1 O10 65.59(19) . . ?
O4 Tb1 O10 113.5(2) . . ?
O6 Tb1 O2 66.63(18) . . ?
O8 Tb1 O2 114.7(2) . . ?
O4 Tb1 O2 66.5(2) . . ?
O10 Tb1 O2 175.47(19) . . ?
O6 Tb1 O12 174.5(2) . . ?
O8 Tb1 O12 66.98(17) . . ?
O4 Tb1 O12 115.75(17) . . ?
O10 Tb1 O12 66.82(18) . . ?
O2 Tb1 O12 108.92(18) . . ?
O6 Tb1 O9 69.33(17) . . ?
O8 Tb1 O9 112.3(2) . . ?
O4 Tb1 O9 65.2(2) . . ?
O10 Tb1 O9 58.43(16) . . ?
O2 Tb1 O9 124.13(16) . . ?
O12 Tb1 O9 116.19(17) . . ?
O6 Tb1 O5 58.20(17) . . ?
O8 Tb1 O5 65.31(19) . . ?
O4 Tb1 O5 111.5(2) . . ?
O10 Tb1 O5 67.42(17) . . ?
O2 Tb1 O5 116.98(17) . . ?
O12 Tb1 O5 123.67(17) . . ?
O9 Tb1 O5 60.31(16) . . ?
O6 Tb1 O7 64.19(17) . . ?
O8 Tb1 O7 58.25(16) . . ?
O4 Tb1 O7 120.87(16) . . ?
O10 Tb1 O7 116.67(17) . . ?
O2 Tb1 O7 65.89(18) . . ?
O12 Tb1 O7 111.35(17) . . ?
O9 Tb1 O7 120.57(16) . . ?
O5 Tb1 O7 64.48(17) . . ?
O6 Tb1 O3 117.07(17) . . ?
O8 Tb1 O3 122.64(16) . . ?
O4 Tb1 O3 58.44(15) . . ?
O10 Tb1 O3 65.85(17) . . ?
O2 Tb1 O3 111.44(17) . . ?
O12 Tb1 O3 67.19(16) . . ?
O9 Tb1 O3 62.49(16) . . ?
O5 Tb1 O3 118.89(17) . . ?
O7 Tb1 O3 176.62(18) . . ?
O6 Tb1 Zn1 39.29(13) . . ?
O8 Tb1 Zn1 140.32(12) . . ?
O4 Tb1 Zn1 38.76(12) . . ?
O10 Tb1 Zn1 142.99(13) . . ?
O2 Tb1 Zn1 39.59(13) . . ?
O12 Tb1 Zn1 138.88(13) . . ?
O9 Tb1 Zn1 84.61(10) . . ?
O5 Tb1 Zn1 97.36(11) . . ?
O7 Tb1 Zn1 82.13(11) . . ?
O3 Tb1 Zn1 97.04(10) . . ?
O6 Tb1 Zn2 142.16(13) . . ?
O8 Tb1 Zn2 39.20(11) . . ?
O4 Tb1 Zn2 141.91(12) . . ?
O10 Tb1 Zn2 39.16(12) . . ?
O2 Tb1 Zn2 138.20(13) . . ?
O12 Tb1 Zn2 39.43(13) . . ?
O9 Tb1 Zn2 97.56(10) . . ?
O5 Tb1 Zn2 84.26(11) . . ?
O7 Tb1 Zn2 97.21(11) . . ?
O3 Tb1 Zn2 83.49(10) . . ?
Zn1 Tb1 Zn2 177.75(3) . . ?
O4 Zn1 N2 85.3(2) . . ?
O4 Zn1 O6 75.7(2) . . ?
N2 Zn1 O6 119.8(3) . . ?
O4 Zn1 O2 76.6(2) . . ?
N2 Zn1 O2 152.2(2) . . ?
O6 Zn1 O2 76.1(2) . . ?
O4 Zn1 N3 151.8(3) . . ?
N2 Zn1 N3 87.4(3) . . ?
O6 Zn1 N3 84.5(2) . . ?
O2 Zn1 N3 118.2(2) . . ?
O4 Zn1 N1 119.9(3) . . ?
N2 Zn1 N1 85.7(3) . . ?
O6 Zn1 N1 152.4(3) . . ?
O2 Zn1 N1 85.3(2) . . ?
N3 Zn1 N1 86.6(3) . . ?
O4 Zn1 Tb1 45.20(12) . . ?
N2 Zn1 Tb1 127.9(2) . . ?
O6 Zn1 Tb1 45.11(14) . . ?
O2 Zn1 Tb1 45.86(14) . . ?
N3 Zn1 Tb1 126.73(18) . . ?
N1 Zn1 Tb1 128.33(19) . . ?
N4 Zn2 O10 121.9(2) . . ?
N4 Zn2 O8 84.7(2) . . ?
O10 Zn2 O8 75.1(2) . . ?
N4 Zn2 O12 149.2(3) . . ?
O10 Zn2 O12 77.1(2) . . ?
O8 Zn2 O12 77.0(2) . . ?
N4 Zn2 N5 87.7(3) . . ?
O10 Zn2 N5 85.5(2) . . ?
O8 Zn2 N5 151.1(3) . . ?
O12 Zn2 N5 119.8(3) . . ?
N4 Zn2 N6 84.7(3) . . ?
O10 Zn2 N6 151.3(3) . . ?
O8 Zn2 N6 122.1(3) . . ?
O12 Zn2 N6 84.5(2) . . ?
N5 Zn2 N6 84.7(3) . . ?
N4 Zn2 Tb1 128.2(2) . . ?
O10 Zn2 Tb1 45.52(14) . . ?
O8 Zn2 Tb1 45.10(12) . . ?
O12 Zn2 Tb1 46.10(14) . . ?
N5 Zn2 Tb1 128.27(18) . . ?
N6 Zn2 Tb1 128.3(2) . . ?
C9 O1 C10 117.3(6) . . ?
C11 O2 Zn1 130.8(5) . . ?
C11 O2 Tb1 133.2(5) . . ?
Zn1 O2 Tb1 94.55(19) . . ?
C18 O3 C19 116.5(6) . . ?
C18 O3 Tb1 114.3(4) . . ?
C19 O3 Tb1 129.2(5) . . ?
C20 O4 Zn1 129.8(5) . . ?
C20 O4 Tb1 134.1(5) . . ?
Zn1 O4 Tb1 96.04(18) . . ?
C27 O5 C28 117.5(7) . . ?
C27 O5 Tb1 115.4(5) . . ?
C28 O5 Tb1 126.5(5) . . ?
C29 O6 Zn1 131.2(5) . . ?
C29 O6 Tb1 132.8(5) . . ?
Zn1 O6 Tb1 95.6(2) . . ?
C38 O7 C39 115.8(6) . . ?
C38 O7 Tb1 115.1(4) . . ?
C39 O7 Tb1 128.4(5) . . ?
C40 O8 Zn2 129.4(4) . . ?
C40 O8 Tb1 134.4(5) . . ?
Zn2 O8 Tb1 95.70(17) . . ?
C47 O9 C48 116.4(6) . . ?
C47 O9 Tb1 114.2(4) . . ?
C48 O9 Tb1 128.1(5) . . ?
C49 O10 Zn2 131.0(5) . . ?
C49 O10 Tb1 131.6(5) . . ?
Zn2 O10 Tb1 95.32(19) . . ?
C56 O11 C57 116.5(7) . . ?
C58 O12 Zn2 131.4(5) . . ?
C58 O12 Tb1 134.1(5) . . ?
Zn2 O12 Tb1 94.5(2) . . ?
C4 N1 C3 116.1(7) . . ?
C4 N1 Zn1 127.8(6) . . ?
C3 N1 Zn1 115.6(6) . . ?
C13 N2 C12 116.3(7) . . ?
C13 N2 Zn1 126.3(5) . . ?
C12 N2 Zn1 115.2(6) . . ?
C22 N3 C21 115.8(7) . . ?
C22 N3 Zn1 127.8(5) . . ?
C21 N3 Zn1 115.1(5) . . ?
C33 N4 C32 117.0(7) . . ?
C33 N4 Zn2 125.2(6) . . ?
C32 N4 Zn2 115.4(6) . . ?
C42 N5 C41 116.0(7) . . ?
C42 N5 Zn2 127.2(6) . . ?
C41 N5 Zn2 116.3(6) . . ?
C51 N6 C50 117.2(7) . . ?
C51 N6 Zn2 125.0(6) . . ?
C50 N6 Zn2 116.1(6) . . ?
O14 N7 O15 121.9(16) . . ?
O14 N7 O13 128.9(17) . . ?
O15 N7 O13 101.7(15) . . ?
C2 C1 H1A 109.5 . . ?
C2 C1 H1B 109.5 . . ?
H1A C1 H1B 109.5 . . ?
C2 C1 H1C 109.5 . . ?
H1A C1 H1C 109.5 . . ?
H1B C1 H1C 109.5 . . ?
C1 C2 C12 107.2(8) . . ?
C1 C2 C3 109.0(8) . . ?
C12 C2 C3 110.4(8) . . ?
C1 C2 C21 107.2(8) . . ?
C12 C2 C21 111.3(8) . . ?
C3 C2 C21 111.5(8) . . ?
N1 C3 C2 112.0(7) . . ?
N1 C3 H3A 109.2 . . ?
C2 C3 H3A 109.2 . . ?
N1 C3 H3B 109.2 . . ?
C2 C3 H3B 109.2 . . ?
H3A C3 H3B 107.9 . . ?
N1 C4 C5 127.2(7) . . ?
N1 C4 H4 116.4 . . ?
C5 C4 H4 116.4 . . ?
C11 C5 C6 120.5(8) . . ?
C11 C5 C4 124.5(7) . . ?
C6 C5 C4 115.0(8) . . ?
C7 C6 C5 120.3(8) . . ?
C7 C6 H6 119.8 . . ?
C5 C6 H6 119.8 . . ?
C6 C7 C8 120.6(8) . . ?
C6 C7 H7 119.7 . . ?
C8 C7 H7 119.7 . . ?
C9 C8 C7 118.7(9) . . ?
C9 C8 H8 120.7 . . ?
C7 C8 H8 120.7 . . ?
O1 C9 C8 123.1(8) . . ?
O1 C9 C11 113.9(7) . . ?
C8 C9 C11 122.9(8) . . ?
O1 C10 H10A 109.5 . . ?
O1 C10 H10B 109.5 . . ?
H10A C10 H10B 109.5 . . ?
O1 C10 H10C 109.5 . . ?
H10A C10 H10C 109.5 . . ?
H10B C10 H10C 109.5 . . ?
O2 C11 C5 123.8(8) . . ?
O2 C11 C9 119.3(7) . . ?
C5 C11 C9 117.0(7) . . ?
N2 C12 C2 112.3(8) . . ?
N2 C12 H12A 109.1 . . ?
C2 C12 H12A 109.1 . . ?
N2 C12 H12B 109.1 . . ?
C2 C12 H12B 109.1 . . ?
H12A C12 H12B 107.9 . . ?
N2 C13 C14 126.9(7) . . ?
N2 C13 H13 116.5 . . ?
C14 C13 H13 116.5 . . ?
C20 C14 C15 121.2(8) . . ?
C20 C14 C13 123.3(8) . . ?
C15 C14 C13 115.5(8) . . ?
C16 C15 C14 120.5(8) . . ?
C16 C15 H15 119.8 . . ?
C14 C15 H15 119.8 . . ?
C15 C16 C17 119.4(8) . . ?
C15 C16 H16 120.3 . . ?
C17 C16 H16 120.3 . . ?
C18 C17 C16 120.0(8) . . ?
C18 C17 H17 120.0 . . ?
C16 C17 H17 120.0 . . ?
O3 C18 C17 124.3(7) . . ?
O3 C18 C20 113.9(7) . . ?
C17 C18 C20 121.8(7) . . ?
O3 C19 H19A 109.5 . . ?
O3 C19 H19B 109.5 . . ?
H19A C19 H19B 109.5 . . ?
O3 C19 H19C 109.5 . . ?
H19A C19 H19C 109.5 . . ?
H19B C19 H19C 109.5 . . ?
O4 C20 C14 124.6(7) . . ?
O4 C20 C18 118.6(7) . . ?
C14 C20 C18 116.8(7) . . ?
N3 C21 C2 112.6(7) . . ?
N3 C21 H21A 109.1 . . ?
C2 C21 H21A 109.1 . . ?
N3 C21 H21B 109.1 . . ?
C2 C21 H21B 109.1 . . ?
H21A C21 H21B 107.8 . . ?
N3 C22 C23 127.7(7) . . ?
N3 C22 H22 116.2 . . ?
C23 C22 H22 116.2 . . ?
C24 C23 C29 120.0(7) . . ?
C24 C23 C22 116.9(7) . . ?
C29 C23 C22 123.1(7) . . ?
C25 C24 C23 121.2(8) . . ?
C25 C24 H24 119.4 . . ?
C23 C24 H24 119.4 . . ?
C24 C25 C26 119.7(8) . . ?
C24 C25 H25 120.2 . . ?
C26 C25 H25 120.2 . . ?
C27 C26 C25 120.9(8) . . ?
C27 C26 H26 119.5 . . ?
C25 C26 H26 119.5 . . ?
O5 C27 C26 126.1(8) . . ?
O5 C27 C29 113.1(7) . . ?
C26 C27 C29 120.8(7) . . ?
O5 C28 H28A 109.5 . . ?
O5 C28 H28B 109.5 . . ?
H28A C28 H28B 109.5 . . ?
O5 C28 H28C 109.5 . . ?
H28A C28 H28C 109.5 . . ?
H28B C28 H28C 109.5 . . ?
O6 C29 C23 123.7(7) . . ?
O6 C29 C27 118.9(7) . . ?
C23 C29 C27 117.3(7) . . ?
C31 C30 H30A 109.5 . . ?
C31 C30 H30B 109.5 . . ?
H30A C30 H30B 109.5 . . ?
C31 C30 H30C 109.5 . . ?
H30A C30 H30C 109.5 . . ?
H30B C30 H30C 109.5 . . ?
C30 C31 C50 109.1(9) . . ?
C30 C31 C41 107.8(8) . . ?
C50 C31 C41 111.0(9) . . ?
C30 C31 C32 108.0(9) . . ?
C50 C31 C32 110.9(8) . . ?
C41 C31 C32 109.9(8) . . ?
N4 C32 C31 112.9(8) . . ?
N4 C32 H32A 109.0 . . ?
C31 C32 H32A 109.0 . . ?
N4 C32 H32B 109.0 . . ?
C31 C32 H32B 109.0 . . ?
H32A C32 H32B 107.8 . . ?
N4 C33 C34 128.4(8) . . ?
N4 C33 H33 115.8 . . ?
C34 C33 H33 115.8 . . ?
C35 C34 C40 120.3(8) . . ?
C35 C34 C33 117.3(7) . . ?
C40 C34 C33 122.4(7) . . ?
C36 C35 C34 121.5(8) . . ?
C36 C35 H35 119.3 . . ?
C34 C35 H35 119.3 . . ?
C35 C36 C37 121.0(8) . . ?
C35 C36 H36 119.5 . . ?
C37 C36 H36 119.5 . . ?
C38 C37 C36 118.5(8) . . ?
C38 C37 H37 120.7 . . ?
C36 C37 H37 120.7 . . ?
O7 C38 C37 125.4(7) . . ?
O7 C38 C40 112.8(7) . . ?
C37 C38 C40 121.8(8) . . ?
O7 C39 H39A 109.5 . . ?
O7 C39 H39B 109.5 . . ?
H39A C39 H39B 109.5 . . ?
O7 C39 H39C 109.5 . . ?
H39A C39 H39C 109.5 . . ?
H39B C39 H39C 109.5 . . ?
O8 C40 C34 124.0(7) . . ?
O8 C40 C38 119.3(7) . . ?
C34 C40 C38 116.7(7) . . ?
N5 C41 C31 113.1(7) . . ?
N5 C41 H41A 109.0 . . ?
C31 C41 H41A 109.0 . . ?
N5 C41 H41B 109.0 . . ?
C31 C41 H41B 109.0 . . ?
H41A C41 H41B 107.8 . . ?
N5 C42 C43 127.7(8) . . ?
N5 C42 H42 116.1 . . ?
C43 C42 H42 116.1 . . ?
C49 C43 C44 119.3(8) . . ?
C49 C43 C42 124.3(8) . . ?
C44 C43 C42 116.3(7) . . ?
C45 C44 C43 122.3(8) . . ?
C45 C44 H44 118.9 . . ?
C43 C44 H44 118.9 . . ?
C44 C45 C46 118.6(8) . . ?
C44 C45 H45 120.7 . . ?
C46 C45 H45 120.7 . . ?
C47 C46 C45 119.9(8) . . ?
C47 C46 H46 120.1 . . ?
C45 C46 H46 120.1 . . ?
C46 C47 O9 124.5(7) . . ?
C46 C47 C49 122.4(8) . . ?
O9 C47 C49 113.1(6) . . ?
O9 C48 H48A 109.5 . . ?
O9 C48 H48B 109.5 . . ?
H48A C48 H48B 109.5 . . ?
O9 C48 H48C 109.5 . . ?
H48A C48 H48C 109.5 . . ?
H48B C48 H48C 109.5 . . ?
O10 C49 C43 123.5(7) . . ?
O10 C49 C47 119.0(7) . . ?
C43 C49 C47 117.5(7) . . ?
N6 C50 C31 112.6(8) . . ?
N6 C50 H50A 109.1 . . ?
C31 C50 H50A 109.1 . . ?
N6 C50 H50B 109.1 . . ?
C31 C50 H50B 109.1 . . ?
H50A C50 H50B 107.8 . . ?
N6 C51 C52 129.3(8) . . ?
N6 C51 H51 115.3 . . ?
C52 C51 H51 115.3 . . ?
C53 C52 C51 117.8(8) . . ?
C53 C52 C58 118.8(9) . . ?
C51 C52 C58 123.4(8) . . ?
C54 C53 C52 122.2(9) . . ?
C54 C53 H53 118.9 . . ?
C52 C53 H53 118.9 . . ?
C53 C54 C55 120.0(9) . . ?
C53 C54 H54 120.0 . . ?
C55 C54 H54 120.0 . . ?
C56 C55 C54 119.4(9) . . ?
C56 C55 H55 120.3 . . ?
C54 C55 H55 120.3 . . ?
C55 C56 O11 124.2(8) . . ?
C55 C56 C58 122.6(8) . . ?
O11 C56 C58 113.2(7) . . ?
O11 C57 H57A 109.5 . . ?
O11 C57 H57B 109.5 . . ?
H57A C57 H57B 109.5 . . ?
O11 C57 H57C 109.5 . . ?
H57A C57 H57C 109.5 . . ?
H57B C57 H57C 109.5 . . ?
O12 C58 C56 119.8(7) . . ?
O12 C58 C52 123.3(8) . . ?
C56 C58 C52 116.9(7) . . ?
Cl1 C59 Cl2 111.4(7) . . ?
Cl1 C59 Cl3 107.9(7) . . ?
Cl2 C59 Cl3 112.4(7) . . ?
Cl1 C59 H59 108.3 . . ?
Cl2 C59 H59 108.3 . . ?
Cl3 C59 H59 108.3 . . ?
Cl4 C60 Cl5 111.8(6) . . ?
Cl4 C60 Cl6 112.0(7) . . ?
Cl5 C60 Cl6 108.8(6) . . ?
Cl4 C60 H60 108.0 . . ?
Cl5 C60 H60 108.0 . . ?
Cl6 C60 H60 108.0 . . ?
Cl7 C61 Cl9 110.7(7) . . ?
Cl7 C61 Cl8 109.7(7) . . ?
Cl9 C61 Cl8 108.9(8) . . ?
Cl7 C61 H61 109.2 . . ?
Cl9 C61 H61 109.2 . . ?
Cl8 C61 H61 109.2 . . ?
Cl11 C62 Cl12 113.7(8) . . ?
Cl11 C62 Cl10 108.9(11) . . ?
Cl12 C62 Cl10 112.5(8) . . ?
Cl11 C62 H62 107.1 . . ?
Cl12 C62 H62 107.1 . . ?
Cl10 C62 H62 107.1 . . ?

loop_
_geom_bond_atom_site_label_1
_geom_bond_atom_site_label_2
_geom_bond_distance
_geom_bond_site_symmetry_2
_geom_bond_publ_flag
Tb1 O6 2.365(5) . ?
Tb1 O8 2.368(4) . ?
Tb1 O4 2.370(4) . ?
Tb1 O10 2.383(5) . ?
Tb1 O2 2.391(5) . ?
Tb1 O12 2.404(5) . ?
Tb1 O9 2.879(6) . ?
Tb1 O5 2.888(6) . ?
Tb1 O7 2.888(5) . ?
Tb1 O3 2.891(5) . ?
Tb1 Zn1 3.3215(9) . ?
Tb1 Zn2 3.3261(9) . ?
Zn1 O4 2.091(5) . ?
Zn1 N2 2.109(7) . ?
Zn1 O6 2.114(5) . ?
Zn1 O2 2.123(5) . ?
Zn1 N3 2.128(7) . ?
Zn1 N1 2.130(7) . ?
Zn2 N4 2.107(7) . ?
Zn2 O10 2.110(5) . ?
Zn2 O8 2.112(5) . ?
Zn2 O12 2.119(5) . ?
Zn2 N5 2.128(7) . ?
Zn2 N6 2.153(7) . ?
Cl1 C59 1.727(12) . ?
Cl2 C59 1.742(13) . ?
Cl3 C59 1.746(12) . ?
Cl4 C60 1.703(11) . ?
Cl5 C60 1.739(11) . ?
Cl6 C60 1.769(12) . ?
Cl7 C61 1.738(12) . ?
Cl8 C61 1.743(14) . ?
Cl9 C61 1.744(12) . ?
Cl10 C62 1.711(16) . ?
Cl11 C62 1.652(15) . ?
Cl12 C62 1.700(13) . ?
O1 C9 1.373(10) . ?
O1 C10 1.407(10) . ?
O2 C11 1.315(10) . ?
O3 C18 1.373(9) . ?
O3 C19 1.410(9) . ?
O4 C20 1.308(9) . ?
O5 C27 1.357(10) . ?
O5 C28 1.431(10) . ?
O6 C29 1.330(9) . ?
O7 C38 1.369(9) . ?
O7 C39 1.443(10) . ?
O8 C40 1.303(9) . ?
O9 C47 1.381(9) . ?
O9 C48 1.428(9) . ?
O10 C49 1.328(9) . ?
O11 C56 1.375(10) . ?
O11 C57 1.426(10) . ?
O12 C58 1.308(9) . ?
O13 N7 1.30(2) . ?
O14 N7 1.143(14) . ?
O15 N7 1.228(17) . ?
N1 C4 1.278(12) . ?
N1 C3 1.467(11) . ?
N2 C13 1.285(11) . ?
N2 C12 1.486(10) . ?
N3 C22 1.282(11) . ?
N3 C21 1.475(10) . ?
N4 C33 1.281(11) . ?
N4 C32 1.458(11) . ?
N5 C42 1.276(11) . ?
N5 C41 1.476(10) . ?
N6 C51 1.297(12) . ?
N6 C50 1.461(11) . ?
C1 C2 1.531(12) . ?
C1 H1A 0.9800 . ?
C1 H1B 0.9800 . ?
C1 H1C 0.9800 . ?
C2 C12 1.533(15) . ?
C2 C3 1.541(14) . ?
C2 C21 1.549(13) . ?
C3 H3A 0.9900 . ?
C3 H3B 0.9900 . ?
C4 C5 1.459(13) . ?
C4 H4 0.9500 . ?
C5 C11 1.403(11) . ?
C5 C6 1.422(12) . ?
C6 C7 1.364(14) . ?
C6 H6 0.9500 . ?
C7 C8 1.409(13) . ?
C7 H7 0.9500 . ?
C8 C9 1.379(12) . ?
C8 H8 0.9500 . ?
C9 C11 1.411(12) . ?
C10 H10A 0.9800 . ?
C10 H10B 0.9800 . ?
C10 H10C 0.9800 . ?
C12 H12A 0.9900 . ?
C12 H12B 0.9900 . ?
C13 C14 1.453(12) . ?
C13 H13 0.9500 . ?
C14 C20 1.398(11) . ?
C14 C15 1.398(12) . ?
C15 C16 1.387(14) . ?
C15 H15 0.9500 . ?
C16 C17 1.396(13) . ?
C16 H16 0.9500 . ?
C17 C18 1.378(11) . ?
C17 H17 0.9500 . ?
C18 C20 1.424(11) . ?
C19 H19A 0.9800 . ?
C19 H19B 0.9800 . ?
C19 H19C 0.9800 . ?
C21 H21A 0.9900 . ?
C21 H21B 0.9900 . ?
C22 C23 1.459(11) . ?
C22 H22 0.9500 . ?
C23 C24 1.402(11) . ?
C23 C29 1.408(11) . ?
C24 C25 1.355(13) . ?
C24 H24 0.9500 . ?
C25 C26 1.384(12) . ?
C25 H25 0.9500 . ?
C26 C27 1.373(11) . ?
C26 H26 0.9500 . ?
C27 C29 1.415(11) . ?
C28 H28A 0.9800 . ?
C28 H28B 0.9800 . ?
C28 H28C 0.9800 . ?
C30 C31 1.530(13) . ?
C30 H30A 0.9800 . ?
C30 H30B 0.9800 . ?
C30 H30C 0.9800 . ?
C31 C50 1.524(17) . ?
C31 C41 1.542(14) . ?
C31 C32 1.549(14) . ?
C32 H32A 0.9900 . ?
C32 H32B 0.9900 . ?
C33 C34 1.447(12) . ?
C33 H33 0.9500 . ?
C34 C35 1.403(12) . ?
C34 C40 1.412(11) . ?
C35 C36 1.337(14) . ?
C35 H35 0.9500 . ?
C36 C37 1.410(13) . ?
C36 H36 0.9500 . ?
C37 C38 1.390(11) . ?
C37 H37 0.9500 . ?
C38 C40 1.426(11) . ?
C39 H39A 0.9800 . ?
C39 H39B 0.9800 . ?
C39 H39C 0.9800 . ?
C41 H41A 0.9900 . ?
C41 H41B 0.9900 . ?
C42 C43 1.459(12) . ?
C42 H42 0.9500 . ?
C43 C49 1.395(12) . ?
C43 C44 1.415(12) . ?
C44 C45 1.356(13) . ?
C44 H44 0.9500 . ?
C45 C46 1.414(13) . ?
C45 H45 0.9500 . ?
C46 C47 1.362(12) . ?
C46 H46 0.9500 . ?
C47 C49 1.415(11) . ?
C48 H48A 0.9800 . ?
C48 H48B 0.9800 . ?
C48 H48C 0.9800 . ?
C50 H50A 0.9900 . ?
C50 H50B 0.9900 . ?
C51 C52 1.418(13) . ?
C51 H51 0.9500 . ?
C52 C53 1.409(13) . ?
C52 C58 1.425(12) . ?
C53 C54 1.356(15) . ?
C53 H53 0.9500 . ?
C54 C55 1.405(14) . ?
C54 H54 0.9500 . ?
C55 C56 1.359(12) . ?
C55 H55 0.9500 . ?
C56 C58 1.428(12) . ?
C57 H57A 0.9800 . ?
C57 H57B 0.9800 . ?
C57 H57C 0.9800 . ?
C59 H59 1.0000 . ?
C60 H60 1.0000 . ?
C61 H61 1.0000 . ?
C62 H62 1.0000 . ?

loop_
_geom_torsion_atom_site_label_1
_geom_torsion_atom_site_label_2
_geom_torsion_atom_site_label_3
_geom_torsion_atom_site_label_4
_geom_torsion
_geom_torsion_site_symmetry_1
_geom_torsion_site_symmetry_2
_geom_torsion_site_symmetry_3
_geom_torsion_site_symmetry_4
_geom_torsion_publ_flag
C4 N1 C3 C2 139.1(9) . . . . ?
Zn1 N1 C3 C2 -33.5(10) . . . . ?
C1 C2 C3 N1 -159.5(9) . . . . ?
C12 C2 C3 N1 83.0(10) . . . . ?
C21 C2 C3 N1 -41.3(10) . . . . ?
C3 N1 C4 C5 -179.8(8) . . . . ?
Zn1 N1 C4 C5 -8.3(13) . . . . ?
N1 C4 C5 C11 0.5(14) . . . . ?
N1 C4 C5 C6 -176.1(9) . . . . ?
C11 C5 C6 C7 0.6(13) . . . . ?
C4 C5 C6 C7 177.3(8) . . . . ?
C5 C6 C7 C8 -2.5(15) . . . . ?
C6 C7 C8 C9 3.2(14) . . . . ?
C10 O1 C9 C8 -3.1(11) . . . . ?
C10 O1 C9 C11 177.7(7) . . . . ?
C7 C8 C9 O1 178.7(8) . . . . ?
C7 C8 C9 C11 -2.1(13) . . . . ?
Zn1 O2 C11 C5 1.7(11) . . . . ?
Tb1 O2 C11 C5 -160.8(6) . . . . ?
Zn1 O2 C11 C9 -179.3(5) . . . . ?
Tb1 O2 C11 C9 18.2(11) . . . . ?
C6 C5 C11 O2 179.5(8) . . . . ?
C4 C5 C11 O2 3.1(13) . . . . ?
C6 C5 C11 C9 0.5(12) . . . . ?
C4 C5 C11 C9 -175.9(8) . . . . ?
O1 C9 C11 O2 0.5(11) . . . . ?
C8 C9 C11 O2 -178.7(8) . . . . ?
O1 C9 C11 C5 179.5(7) . . . . ?
C8 C9 C11 C5 0.3(12) . . . . ?
C13 N2 C12 C2 130.1(9) . . . . ?
Zn1 N2 C12 C2 -34.0(10) . . . . ?
C1 C2 C12 N2 -160.4(8) . . . . ?
C3 C2 C12 N2 -41.8(10) . . . . ?
C21 C2 C12 N2 82.6(9) . . . . ?
C12 N2 C13 C14 180.0(9) . . . . ?
Zn1 N2 C13 C14 -17.9(15) . . . . ?
N2 C13 C14 C20 1.3(15) . . . . ?
N2 C13 C14 C15 -178.3(10) . . . . ?
C20 C14 C15 C16 0.4(14) . . . . ?
C13 C14 C15 C16 -180.0(9) . . . . ?
C14 C15 C16 C17 -4.3(15) . . . . ?
C15 C16 C17 C18 3.7(14) . . . . ?
C19 O3 C18 C17 -0.4(12) . . . . ?
Tb1 O3 C18 C17 179.0(7) . . . . ?
C19 O3 C18 C20 178.7(7) . . . . ?
Tb1 O3 C18 C20 -1.9(8) . . . . ?
C16 C17 C18 O3 179.9(8) . . . . ?
C16 C17 C18 C20 0.9(14) . . . . ?
Zn1 O4 C20 C14 7.7(12) . . . . ?
Tb1 O4 C20 C14 -169.5(6) . . . . ?
Zn1 O4 C20 C18 -172.2(6) . . . . ?
Tb1 O4 C20 C18 10.5(11) . . . . ?
C15 C14 C20 O4 -176.0(8) . . . . ?
C13 C14 C20 O4 4.4(13) . . . . ?
C15 C14 C20 C18 4.0(12) . . . . ?
C13 C14 C20 C18 -175.6(8) . . . . ?
O3 C18 C20 O4 -3.8(10) . . . . ?
C17 C18 C20 O4 175.3(8) . . . . ?
O3 C18 C20 C14 176.3(7) . . . . ?
C17 C18 C20 C14 -4.6(12) . . . . ?
C22 N3 C21 C2 134.8(8) . . . . ?
Zn1 N3 C21 C2 -32.9(10) . . . . ?
C1 C2 C21 N3 -158.3(9) . . . . ?
C12 C2 C21 N3 -41.3(10) . . . . ?
C3 C2 C21 N3 82.5(10) . . . . ?
C21 N3 C22 C23 -178.6(8) . . . . ?
Zn1 N3 C22 C23 -12.8(13) . . . . ?
N3 C22 C23 C24 -179.2(9) . . . . ?
N3 C22 C23 C29 0.1(14) . . . . ?
C29 C23 C24 C25 -0.2(13) . . . . ?
C22 C23 C24 C25 179.0(8) . . . . ?
C23 C24 C25 C26 -0.7(13) . . . . ?
C24 C25 C26 C27 -0.1(13) . . . . ?
C28 O5 C27 C26 2.4(12) . . . . ?
Tb1 O5 C27 C26 174.6(6) . . . . ?
C28 O5 C27 C29 -175.0(7) . . . . ?
Tb1 O5 C27 C29 -2.8(8) . . . . ?
C25 C26 C27 O5 -175.4(8) . . . . ?
C25 C26 C27 C29 1.8(12) . . . . ?
Zn1 O6 C29 C23 6.0(11) . . . . ?
Tb1 O6 C29 C23 -164.7(6) . . . . ?
Zn1 O6 C29 C27 -172.9(5) . . . . ?
Tb1 O6 C29 C27 16.4(10) . . . . ?
C24 C23 C29 O6 -177.1(7) . . . . ?
C22 C23 C29 O6 3.7(12) . . . . ?
C24 C23 C29 C27 1.9(11) . . . . ?
C22 C23 C29 C27 -177.4(7) . . . . ?
O5 C27 C29 O6 -6.1(10) . . . . ?
C26 C27 C29 O6 176.4(7) . . . . ?
O5 C27 C29 C23 174.9(7) . . . . ?
C26 C27 C29 C23 -2.6(11) . . . . ?
C33 N4 C32 C31 126.2(9) . . . . ?
Zn2 N4 C32 C31 -37.2(10) . . . . ?
C30 C31 C32 N4 -158.4(9) . . . . ?
C50 C31 C32 N4 -38.9(11) . . . . ?
C41 C31 C32 N4 84.2(10) . . . . ?
C32 N4 C33 C34 -179.9(10) . . . . ?
Zn2 N4 C33 C34 -18.3(14) . . . . ?
N4 C33 C34 C35 178.7(10) . . . . ?
N4 C33 C34 C40 -3.4(16) . . . . ?
C40 C34 C35 C36 -0.9(16) . . . . ?
C33 C34 C35 C36 177.0(10) . . . . ?
C34 C35 C36 C37 -2.6(17) . . . . ?
C35 C36 C37 C38 2.2(15) . . . . ?
C39 O7 C38 C37 -2.7(12) . . . . ?
Tb1 O7 C38 C37 -173.5(7) . . . . ?
C39 O7 C38 C40 175.7(7) . . . . ?
Tb1 O7 C38 C40 4.9(8) . . . . ?
C36 C37 C38 O7 179.9(8) . . . . ?
C36 C37 C38 C40 1.6(13) . . . . ?
Zn2 O8 C40 C34 10.7(13) . . . . ?
Tb1 O8 C40 C34 -180.0(7) . . . . ?
Zn2 O8 C40 C38 -168.2(6) . . . . ?
Tb1 O8 C40 C38 1.1(12) . . . . ?
C35 C34 C40 O8 -174.4(9) . . . . ?
C33 C34 C40 O8 7.8(15) . . . . ?
C35 C34 C40 C38 4.5(13) . . . . ?
C33 C34 C40 C38 -173.3(8) . . . . ?
O7 C38 C40 O8 -4.3(11) . . . . ?
C37 C38 C40 O8 174.1(8) . . . . ?
O7 C38 C40 C34 176.7(8) . . . . ?
C37 C38 C40 C34 -4.9(12) . . . . ?
C42 N5 C41 C31 142.3(10) . . . . ?
Zn2 N5 C41 C31 -30.3(11) . . . . ?
C30 C31 C41 N5 -159.4(9) . . . . ?
C50 C31 C41 N5 81.1(11) . . . . ?
C32 C31 C41 N5 -41.9(12) . . . . ?
C41 N5 C42 C43 177.4(9) . . . . ?
Zn2 N5 C42 C43 -10.8(14) . . . . ?
N5 C42 C43 C49 5.1(15) . . . . ?
N5 C42 C43 C44 -173.9(9) . . . . ?
C49 C43 C44 C45 -1.7(14) . . . . ?
C42 C43 C44 C45 177.3(10) . . . . ?
C43 C44 C45 C46 0.4(16) . . . . ?
C44 C45 C46 C47 0.7(15) . . . . ?
C45 C46 C47 O9 -179.4(8) . . . . ?
C45 C46 C47 C49 -0.5(13) . . . . ?
C48 O9 C47 C46 -1.9(11) . . . . ?
Tb1 O9 C47 C46 166.3(7) . . . . ?
C48 O9 C47 C49 179.2(7) . . . . ?
Tb1 O9 C47 C49 -12.6(8) . . . . ?
Zn2 O10 C49 C43 -0.1(11) . . . . ?
Tb1 O10 C49 C43 -159.5(6) . . . . ?
Zn2 O10 C49 C47 177.9(5) . . . . ?
Tb1 O10 C49 C47 18.6(10) . . . . ?
C44 C43 C49 O10 179.8(8) . . . . ?
C42 C43 C49 O10 0.9(13) . . . . ?
C44 C43 C49 C47 1.7(12) . . . . ?
C42 C43 C49 C47 -177.2(8) . . . . ?
C46 C47 C49 O10 -178.9(8) . . . . ?
O9 C47 C49 O10 0.1(10) . . . . ?
C46 C47 C49 C43 -0.7(12) . . . . ?
O9 C47 C49 C43 178.3(7) . . . . ?
C51 N6 C50 C31 132.7(9) . . . . ?
Zn2 N6 C50 C31 -33.1(10) . . . . ?
C30 C31 C50 N6 -160.7(8) . . . . ?
C41 C31 C50 N6 -42.0(11) . . . . ?
C32 C31 C50 N6 80.5(10) . . . . ?
C50 N6 C51 C52 179.2(9) . . . . ?
Zn2 N6 C51 C52 -16.4(13) . . . . ?
N6 C51 C52 C53 -177.6(9) . . . . ?
N6 C51 C52 C58 0.6(15) . . . . ?
C51 C52 C53 C54 178.8(9) . . . . ?
C58 C52 C53 C54 0.4(14) . . . . ?
C52 C53 C54 C55 -3.5(16) . . . . ?
C53 C54 C55 C56 3.0(15) . . . . ?
C54 C55 C56 O11 -179.2(9) . . . . ?
C54 C55 C56 C58 0.6(14) . . . . ?
C57 O11 C56 C55 -3.2(12) . . . . ?
C57 O11 C56 C58 176.9(7) . . . . ?
Zn2 O12 C58 C56 -173.4(5) . . . . ?
Tb1 O12 C58 C56 10.1(11) . . . . ?
Zn2 O12 C58 C52 5.6(11) . . . . ?
Tb1 O12 C58 C52 -171.0(5) . . . . ?
C55 C56 C58 O12 175.5(8) . . . . ?
O11 C56 C58 O12 -4.6(11) . . . . ?
C55 C56 C58 C52 -3.5(12) . . . . ?
O11 C56 C58 C52 176.3(7) . . . . ?
C53 C52 C58 O12 -176.0(8) . . . . ?
C51 C52 C58 O12 5.7(13) . . . . ?
C53 C52 C58 C56 2.9(11) . . . . ?
C51 C52 C58 C56 -175.3(8) . . . . ?
